data_7041502
loop_
_publ_author_name
'Deville, Claire'
'McKee, Vickie'
'McKenzie, Christine J.'

_publ_section_title
;
 Copper-promoted methylene C-H oxidation to a ketone derivative by O2.
;
_journal_issue 3
_journal_name_full 'Dalton transactions (Cambridge, England : 2003)'
_journal_page_first 709
_journal_page_last 719
_journal_paper_doi 10.1039/c6dt03349k
_journal_volume 46
_journal_year 2017
_chemical_formula_moiety 'C24 H17 Cl Cu N6 O8, 1.33(C2 H6 O)'
_chemical_formula_sum 'C26.67 H23.33 Cl Cu N6 O9.33'
_chemical_formula_weight 676.17
_space_group_crystal_system trigonal
_space_group_IT_number 148
_space_group_name_Hall '-R 3'
_space_group_name_H-M_alt 'R -3 :H'
_symmetry_space_group_name_Hall '-R 3'
_symmetry_space_group_name_H-M 'R -3 :H'
_atom_sites_solution_hydrogens geom
_atom_sites_solution_primary dual
_atom_sites_solution_secondary diifmap
_audit_creation_method SHELXL-2014/7
_audit_update_record
;
2016-08-11 deposited with the CCDC.
2016-12-09 downloaded from the CCDC.
;
_cell_angle_alpha 90
_cell_angle_beta 90
_cell_angle_gamma 120
_cell_formula_units_Z 18
_cell_length_a 34.878(4)
_cell_length_b 34.878(4)
_cell_length_c 12.477(3)
_cell_measurement_reflns_used 8777
_cell_measurement_temperature 150(2)
_cell_measurement_theta_max 24.08
_cell_measurement_theta_min 2.34
_cell_volume 13144(4)
_computing_cell_refinement 'SAINT v.7.68a (Bruker, 2010)'
_computing_data_collection 'APEX2 v.2010.1-2 (Bruker Nonius, 2010)'
_computing_data_reduction 'SAINT v.7.68a (Bruker, 2010)'
_computing_molecular_graphics 'Mercury 3.3 (Macrae et al., 2006)'
_computing_publication_material 'publCIF (Westrip, 2010)'
_computing_structure_refinement 'SHELXL-2013 (Sheldrick, 2013)'
_computing_structure_solution 'SHELXT 2014/4 (Sheldrick, 2014)'
_diffrn_ambient_temperature 150(2)
_diffrn_detector_area_resol_mean 9.1
_diffrn_measured_fraction_theta_full 0.995
_diffrn_measured_fraction_theta_max 0.995
_diffrn_measurement_device_type 'CCD area detector'
_diffrn_measurement_method 'phi and omega scans'
_diffrn_radiation_monochromator graphite
_diffrn_radiation_source 'fine focus sealed tube'
_diffrn_radiation_type MoK\a
_diffrn_radiation_wavelength 0.71073
_diffrn_reflns_av_R_equivalents 0.1610
_diffrn_reflns_av_unetI/netI 0.0627
_diffrn_reflns_Laue_measured_fraction_full 0.995
_diffrn_reflns_Laue_measured_fraction_max 0.995
_diffrn_reflns_limit_h_max 42
_diffrn_reflns_limit_h_min -42
_diffrn_reflns_limit_k_max 42
_diffrn_reflns_limit_k_min -42
_diffrn_reflns_limit_l_max 15
_diffrn_reflns_limit_l_min -15
_diffrn_reflns_number 78840
_diffrn_reflns_point_group_measured_fraction_full 0.995
_diffrn_reflns_point_group_measured_fraction_max 0.995
_diffrn_reflns_theta_full 25.242
_diffrn_reflns_theta_max 25.998
_diffrn_reflns_theta_min 2.336
_exptl_absorpt_coefficient_mu 0.904
_exptl_absorpt_correction_T_max 0.7454
_exptl_absorpt_correction_T_min 0.2951
_exptl_absorpt_correction_type multi-scan
_exptl_absorpt_process_details 'SADABS v2008/1 (Sheldrick, 2008)'
_exptl_crystal_colour brown
_exptl_crystal_density_diffrn 1.538
_exptl_crystal_description block
_exptl_crystal_F_000 6228
_exptl_crystal_size_max 0.200
_exptl_crystal_size_mid 0.140
_exptl_crystal_size_min 0.080
_refine_diff_density_max 0.333
_refine_diff_density_min -0.269
_refine_diff_density_rms 0.054
_refine_ls_extinction_method none
_refine_ls_goodness_of_fit_ref 0.825
_refine_ls_hydrogen_treatment constr
_refine_ls_matrix_type full
_refine_ls_number_parameters 361
_refine_ls_number_reflns 5721
_refine_ls_number_restraints 0
_refine_ls_restrained_S_all 0.825
_refine_ls_R_factor_all 0.0614
_refine_ls_R_factor_gt 0.0427
_refine_ls_shift/su_max 0.002
_refine_ls_shift/su_mean 0.000
_refine_ls_structure_factor_coef Fsqd
_refine_ls_weighting_details 'w=1/[\s^2^(Fo^2^)+(0.0534P)^2^] where P=(Fo^2^+2Fc^2^)/3'
_refine_ls_weighting_scheme calc
_refine_ls_wR_factor_gt 0.1003
_refine_ls_wR_factor_ref 0.1057
_reflns_Friedel_coverage 0.000
_reflns_number_gt 3625
_reflns_number_total 5721
_reflns_threshold_expression 'I > 2\s(I)'
_cod_data_source_file c6dt03349k2.cif
_cod_data_source_block cm14105_sq
_cod_depositor_comments 'Adding full bibliography for 7041497--7041504.cif.'
_cod_original_cell_volume 13144(5)
_cod_database_code 7041502
_shelx_shelxl_version_number 2014/7
_shelx_space_group_comment
;
The symmetry employed for this shelxl refinement is uniquely defined
by the following loop, which should always be used as a source of
symmetry information in preference to the above space-group names.
They are only intended as comments.
;
_shelx_estimated_absorpt_t_min 0.840
_shelx_estimated_absorpt_t_max 0.931

loop_
_space_group_symop_operation_xyz
'x, y, z'
'-y, x-y, z'
'-x+y, -x, z'
'x+2/3, y+1/3, z+1/3'
'-y+2/3, x-y+1/3, z+1/3'
'-x+y+2/3, -x+1/3, z+1/3'
'x+1/3, y+2/3, z+2/3'
'-y+1/3, x-y+2/3, z+2/3'
'-x+y+1/3, -x+2/3, z+2/3'
'-x, -y, -z'
'y, -x+y, -z'
'x-y, x, -z'
'-x+2/3, -y+1/3, -z+1/3'
'y+2/3, -x+y+1/3, -z+1/3'
'x-y+2/3, x+1/3, -z+1/3'
'-x+1/3, -y+2/3, -z+2/3'
'y+1/3, -x+y+2/3, -z+2/3'
'x-y+1/3, x+2/3, -z+2/3'

loop_
_atom_site_label
_atom_site_type_symbol
_atom_site_fract_x
_atom_site_fract_y
_atom_site_fract_z
_atom_site_U_iso_or_equiv
_atom_site_adp_type
_atom_site_occupancy
_atom_site_site_symmetry_order
_atom_site_calc_flag
_atom_site_refinement_flags_posn
_atom_site_refinement_flags_adp
Cu1 Cu 0.61504(2) 0.76057(2) 0.62015(3) 0.05423(13) Uani 1 1 d . .
Cl1 Cl 0.71034(2) 0.74907(2) 0.52266(6) 0.0598(2) Uani 1 1 d . .
N1 N 0.56320(7) 0.72114(7) 0.52438(19) 0.0541(6) Uani 1 1 d . .
O1 O 0.55635(7) 0.80688(7) 0.73470(17) 0.0665(6) Uani 1 1 d . .
H1O H 0.5785 0.8189 0.7755 0.100 Uiso 1 1 calc R U
C1 C 0.56240(10) 0.69006(9) 0.4588(2) 0.0573(7) Uani 1 1 d . .
H1 H 0.5890 0.6891 0.4498 0.069 Uiso 1 1 calc R U
N2 N 0.55850(8) 0.77506(7) 0.6730(2) 0.0557(6) Uani 1 1 d . .
O2 O 0.45730(7) 0.74928(7) 0.66691(19) 0.0714(6) Uani 1 1 d . .
C2 C 0.52516(10) 0.65951(10) 0.4039(2) 0.0628(8) Uani 1 1 d . .
H2 H 0.5263 0.6383 0.3582 0.075 Uiso 1 1 calc R U
C3 C 0.48623(10) 0.66043(11) 0.4169(3) 0.0696(9) Uani 1 1 d . .
H3 H 0.4600 0.6398 0.3804 0.084 Uiso 1 1 calc R U
O3 O 0.72803(7) 0.86637(7) 0.72694(19) 0.0720(6) Uani 1 1 d . .
N3 N 0.52863(9) 0.81188(9) 0.4571(2) 0.0702(7) Uani 1 1 d . .
C4 C 0.48630(10) 0.69204(10) 0.4842(3) 0.0631(8) Uani 1 1 d . .
H4 H 0.4599 0.6933 0.4940 0.076 Uiso 1 1 calc R U
O4 O 0.69992(7) 0.79297(6) 0.86956(18) 0.0692(6) Uani 1 1 d . .
N4 N 0.64233(7) 0.81694(7) 0.5332(2) 0.0557(6) Uani 1 1 d . .
C5 C 0.52437(9) 0.72159(9) 0.5369(2) 0.0540(7) Uani 1 1 d . .
O5 O 0.66559(7) 0.73419(7) 0.48883(19) 0.0794(7) Uani 1 1 d . .
N5 N 0.66501(7) 0.79640(7) 0.71207(19) 0.0557(6) Uani 1 1 d . .
C6 C 0.52566(9) 0.75541(9) 0.6094(2) 0.0528(7) Uani 1 1 d . .
O6 O 0.70966(7) 0.73195(7) 0.62825(17) 0.0697(6) Uani 1 1 d . .
N6 N 0.60827(7) 0.71229(8) 0.71962(18) 0.0547(6) Uani 1 1 d . .
O7 O 0.73167(8) 0.73444(8) 0.44831(19) 0.0837(7) Uani 1 1 d . .
C7 C 0.48842(10) 0.76627(10) 0.6052(3) 0.0577(7) Uani 1 1 d . .
C8 C 0.49341(10) 0.79886(9) 0.5214(3) 0.0601(8) Uani 1 1 d . .
O8 O 0.73400(7) 0.79708(7) 0.52507(18) 0.0705(6) Uani 1 1 d . .
C9 C 0.46351(11) 0.81379(10) 0.5133(3) 0.0688(9) Uani 1 1 d . .
H9 H 0.4380 0.8021 0.5577 0.083 Uiso 1 1 calc R U
C10 C 0.47212(13) 0.84631(12) 0.4382(3) 0.0848(11) Uani 1 1 d . .
H10 H 0.4530 0.8583 0.4320 0.102 Uiso 1 1 calc R U
C11 C 0.50831(13) 0.86111(13) 0.3730(3) 0.0903(12) Uani 1 1 d . .
H11 H 0.5149 0.8836 0.3214 0.108 Uiso 1 1 calc R U
C12 C 0.53507(12) 0.84246(13) 0.3839(3) 0.0887(11) Uani 1 1 d . .
H12 H 0.5595 0.8520 0.3365 0.106 Uiso 1 1 calc R U
C15 C 0.68911(11) 0.89809(10) 0.4316(3) 0.0678(9) Uani 1 1 d . .
H15 H 0.7055 0.9258 0.3962 0.081 Uiso 1 1 calc R U
C14 C 0.65036(11) 0.86471(10) 0.3874(3) 0.0650(8) Uani 1 1 d . .
H14 H 0.6395 0.8690 0.3213 0.078 Uiso 1 1 calc R U
C13 C 0.62785(10) 0.82500(10) 0.4414(3) 0.0598(8) Uani 1 1 d . .
H13 H 0.6008 0.8023 0.4121 0.072 Uiso 1 1 calc R U
C16 C 0.70361(11) 0.89053(10) 0.5283(3) 0.0666(8) Uani 1 1 d . .
H16 H 0.7298 0.9133 0.5607 0.080 Uiso 1 1 calc R U
C17 C 0.67989(9) 0.84983(9) 0.5775(2) 0.0565(7) Uani 1 1 d . .
C18 C 0.69444(10) 0.83896(10) 0.6815(3) 0.0614(8) Uani 1 1 d . .
C19 C 0.67149(10) 0.77628(10) 0.7978(2) 0.0576(7) Uani 1 1 d . .
C20 C 0.63927(9) 0.72723(9) 0.7982(2) 0.0544(7) Uani 1 1 d . .
C22 C 0.61403(10) 0.65414(10) 0.8615(3) 0.0658(8) Uani 1 1 d . .
H22 H 0.6160 0.6341 0.9095 0.079 Uiso 1 1 calc R U
C21 C 0.64245(10) 0.69924(10) 0.8707(3) 0.0612(8) Uani 1 1 d . .
H21 H 0.6639 0.7107 0.9263 0.073 Uiso 1 1 calc R U
C23 C 0.58264(10) 0.63892(10) 0.7806(3) 0.0658(8) Uani 1 1 d . .
H23 H 0.5628 0.6081 0.7723 0.079 Uiso 1 1 calc R U
C24 C 0.58027(9) 0.66860(10) 0.7124(2) 0.0588(8) Uani 1 1 d . .
H24 H 0.5581 0.6578 0.6585 0.071 Uiso 1 1 calc R U

loop_
_atom_site_aniso_label
_atom_site_aniso_U_11
_atom_site_aniso_U_22
_atom_site_aniso_U_33
_atom_site_aniso_U_23
_atom_site_aniso_U_13
_atom_site_aniso_U_12
Cu1 0.0548(2) 0.0503(2) 0.0563(2) -0.00054(16) -0.00348(17) 0.02533(17)
Cl1 0.0605(4) 0.0641(5) 0.0566(5) 0.0007(4) -0.0025(4) 0.0324(4)
N1 0.0594(14) 0.0523(13) 0.0514(15) 0.0008(11) 0.0016(11) 0.0286(12)
O1 0.0650(13) 0.0665(13) 0.0723(14) -0.0169(11) -0.0092(11) 0.0360(11)
C1 0.0638(18) 0.0551(17) 0.0555(18) 0.0001(14) 0.0009(15) 0.0317(15)
N2 0.0570(14) 0.0500(13) 0.0613(16) -0.0053(12) -0.0026(12) 0.0276(12)
O2 0.0617(13) 0.0785(15) 0.0776(16) 0.0038(12) 0.0067(12) 0.0378(12)
C2 0.068(2) 0.0569(18) 0.060(2) -0.0076(15) 0.0000(16) 0.0286(16)
C3 0.0594(19) 0.067(2) 0.074(2) -0.0140(17) -0.0080(17) 0.0251(16)
O3 0.0623(13) 0.0577(13) 0.0821(16) -0.0018(11) -0.0114(12) 0.0194(11)
N3 0.0650(17) 0.0709(17) 0.0736(19) 0.0120(15) 0.0037(14) 0.0331(14)
C4 0.0551(17) 0.0619(18) 0.072(2) -0.0082(16) -0.0028(16) 0.0293(15)
O4 0.0693(13) 0.0616(13) 0.0692(15) -0.0048(11) -0.0162(12) 0.0270(11)
N4 0.0571(14) 0.0559(14) 0.0583(15) -0.0007(12) 0.0018(12) 0.0315(12)
C5 0.0581(17) 0.0529(17) 0.0522(18) 0.0019(14) 0.0002(14) 0.0287(14)
O5 0.0619(13) 0.0822(15) 0.0842(17) 0.0031(13) -0.0147(12) 0.0286(12)
N5 0.0573(14) 0.0486(13) 0.0576(15) -0.0003(12) 0.0012(12) 0.0237(12)
C6 0.0524(16) 0.0478(15) 0.0559(18) 0.0019(13) 0.0002(14) 0.0233(13)
O6 0.0756(14) 0.0743(14) 0.0598(13) 0.0091(11) -0.0010(11) 0.0378(12)
N6 0.0535(14) 0.0577(14) 0.0522(15) -0.0071(12) -0.0036(11) 0.0273(12)
O7 0.1022(17) 0.0945(17) 0.0713(15) -0.0006(13) 0.0184(14) 0.0617(15)
C7 0.0567(18) 0.0557(17) 0.0585(19) -0.0116(15) -0.0053(15) 0.0265(15)
C8 0.0561(18) 0.0539(17) 0.068(2) -0.0080(15) -0.0075(16) 0.0259(15)
O8 0.0737(14) 0.0601(13) 0.0716(15) 0.0028(11) -0.0026(12) 0.0289(11)
C9 0.072(2) 0.068(2) 0.076(2) -0.0074(18) -0.0070(17) 0.0424(18)
C10 0.093(3) 0.079(2) 0.100(3) -0.001(2) -0.015(2) 0.056(2)
C11 0.087(3) 0.087(3) 0.100(3) 0.026(2) -0.004(2) 0.046(2)
C12 0.077(2) 0.094(3) 0.093(3) 0.027(2) 0.009(2) 0.041(2)
C15 0.071(2) 0.0589(19) 0.077(2) 0.0106(17) 0.0173(18) 0.0357(17)
C14 0.077(2) 0.0635(19) 0.063(2) 0.0066(16) 0.0076(17) 0.0414(18)
C13 0.0629(18) 0.0600(18) 0.061(2) -0.0004(15) 0.0021(16) 0.0344(16)
C16 0.0624(19) 0.0553(18) 0.076(2) -0.0019(16) 0.0017(17) 0.0246(16)
C17 0.0548(17) 0.0505(16) 0.064(2) -0.0040(15) 0.0012(15) 0.0263(14)
C18 0.0593(19) 0.0537(18) 0.069(2) -0.0058(16) -0.0013(16) 0.0270(16)
C19 0.0579(18) 0.0582(18) 0.0548(19) -0.0026(15) -0.0018(15) 0.0275(15)
C20 0.0548(17) 0.0537(17) 0.0532(18) 0.0002(14) 0.0011(14) 0.0259(14)
C22 0.067(2) 0.0616(19) 0.065(2) 0.0081(16) -0.0024(16) 0.0290(16)
C21 0.0630(19) 0.0607(19) 0.0579(19) 0.0008(15) -0.0054(15) 0.0295(16)
C23 0.0681(19) 0.0519(17) 0.068(2) 0.0049(16) -0.0015(17) 0.0228(15)
C24 0.0576(17) 0.0548(18) 0.0591(19) 0.0015(14) -0.0025(15) 0.0244(15)

loop_
_atom_type_symbol
_atom_type_description
_atom_type_scat_dispersion_real
_atom_type_scat_dispersion_imag
_atom_type_scat_source
C C 0.0033 0.0016 'International Tables Vol C Tables 4.2.6.8 and 6.1.1.4'
H H 0.0000 0.0000 'International Tables Vol C Tables 4.2.6.8 and 6.1.1.4'
N N 0.0061 0.0033 'International Tables Vol C Tables 4.2.6.8 and 6.1.1.4'
O O 0.0106 0.0060 'International Tables Vol C Tables 4.2.6.8 and 6.1.1.4'
Cl Cl 0.1484 0.1585 'International Tables Vol C Tables 4.2.6.8 and 6.1.1.4'
Cu Cu 0.3201 1.2651 'International Tables Vol C Tables 4.2.6.8 and 6.1.1.4'

loop_
_geom_angle_atom_site_label_1
_geom_angle_atom_site_label_2
_geom_angle_atom_site_label_3
_geom_angle
N5 Cu1 N6 82.27(10)
N5 Cu1 N4 81.69(10)
N6 Cu1 N4 161.61(9)
N5 Cu1 N1 177.83(10)
N6 Cu1 N1 96.00(9)
N4 Cu1 N1 99.81(10)
N5 Cu1 N2 105.98(9)
N6 Cu1 N2 104.26(9)
N4 Cu1 N2 88.80(9)
N1 Cu1 N2 75.68(9)
N5 Cu1 O5 92.64(8)
N6 Cu1 O5 85.27(8)
N4 Cu1 O5 86.54(8)
N1 Cu1 O5 85.90(8)
N2 Cu1 O5 159.94(7)
O7 Cl1 O5 110.12(15)
O7 Cl1 O6 110.35(14)
O5 Cl1 O6 109.16(13)
O7 Cl1 O8 109.10(14)
O5 Cl1 O8 108.12(14)
O6 Cl1 O8 109.96(13)
C1 N1 C5 117.1(2)
C1 N1 Cu1 123.8(2)
C5 N1 Cu1 118.48(18)
N2 O1 H1O 109.5
N1 C1 C2 123.7(3)
N1 C1 H1 118.1
C2 C1 H1 118.1
C6 N2 O1 112.5(2)
C6 N2 Cu1 109.43(18)
O1 N2 Cu1 135.50(17)
C1 C2 C3 118.6(3)
C1 C2 H2 120.7
C3 C2 H2 120.7
C4 C3 C2 118.6(3)
C4 C3 H3 120.7
C2 C3 H3 120.7
C12 N3 C8 116.0(3)
C5 C4 C3 120.2(3)
C5 C4 H4 119.9
C3 C4 H4 119.9
C13 N4 C17 118.6(3)
C13 N4 Cu1 128.4(2)
C17 N4 Cu1 113.0(2)
N1 C5 C4 121.8(3)
N1 C5 C6 116.4(2)
C4 C5 C6 121.8(3)
Cl1 O5 Cu1 116.44(13)
C19 N5 C18 123.4(3)
C19 N5 Cu1 117.52(19)
C18 N5 Cu1 118.7(2)
N2 C6 C5 118.3(3)
N2 C6 C7 122.4(3)
C5 C6 C7 119.4(3)
C24 N6 C20 118.2(3)
C24 N6 Cu1 128.7(2)
C20 N6 Cu1 112.82(18)
O2 C7 C8 123.5(3)
O2 C7 C6 121.4(3)
C8 C7 C6 115.1(3)
N3 C8 C9 124.4(3)
N3 C8 C7 114.6(3)
C9 C8 C7 121.1(3)
C8 C9 C10 117.5(3)
C8 C9 H9 121.2
C10 C9 H9 121.2
C11 C10 C9 119.6(3)
C11 C10 H10 120.2
C9 C10 H10 120.2
C10 C11 C12 118.4(4)
C10 C11 H11 120.8
C12 C11 H11 120.8
N3 C12 C11 124.0(4)
N3 C12 H12 118.0
C11 C12 H12 118.0
C14 C15 C16 119.0(3)
C14 C15 H15 120.5
C16 C15 H15 120.5
C15 C14 C13 118.4(3)
C15 C14 H14 120.8
C13 C14 H14 120.8
N4 C13 C14 123.0(3)
N4 C13 H13 118.5
C14 C13 H13 118.5
C17 C16 C15 119.7(3)
C17 C16 H16 120.1
C15 C16 H16 120.1
N4 C17 C16 121.2(3)
N4 C17 C18 116.3(3)
C16 C17 C18 122.5(3)
O3 C18 N5 128.7(3)
O3 C18 C17 121.0(3)
N5 C18 C17 110.3(3)
O4 C19 N5 128.6(3)
O4 C19 C20 119.8(3)
N5 C19 C20 111.5(3)
N6 C20 C21 122.3(3)
N6 C20 C19 115.6(3)
C21 C20 C19 122.0(3)
C21 C22 C23 118.5(3)
C21 C22 H22 120.8
C23 C22 H22 120.8
C20 C21 C22 119.1(3)
C20 C21 H21 120.4
C22 C21 H21 120.4
C24 C23 C22 119.7(3)
C24 C23 H23 120.1
C22 C23 H23 120.1
N6 C24 C23 122.1(3)
N6 C24 H24 119.0
C23 C24 H24 119.0

loop_
_geom_bond_atom_site_label_1
_geom_bond_atom_site_label_2
_geom_bond_distance
Cu1 N5 1.933(2)
Cu1 N6 2.009(2)
Cu1 N4 2.019(2)
Cu1 N1 2.025(2)
Cu1 N2 2.362(2)
Cu1 O5 2.874(2)
Cl1 O7 1.433(2)
Cl1 O5 1.440(2)
Cl1 O6 1.442(2)
Cl1 O8 1.450(2)
N1 C1 1.347(3)
N1 C5 1.371(3)
O1 N2 1.383(3)
O1 H1O 0.8400
C1 C2 1.381(4)
C1 H1 0.9500
N2 C6 1.276(3)
O2 C7 1.216(3)
C2 C3 1.384(4)
C2 H2 0.9500
C3 C4 1.385(4)
C3 H3 0.9500
O3 C18 1.220(3)
N3 C12 1.335(4)
N3 C8 1.342(4)
C4 C5 1.374(4)
C4 H4 0.9500
O4 C19 1.243(3)
N4 C13 1.337(4)
N4 C17 1.355(3)
C5 C6 1.470(4)
N5 C19 1.359(4)
N5 C18 1.371(4)
C6 C7 1.525(4)
N6 C24 1.340(3)
N6 C20 1.356(3)
C7 C8 1.490(4)
C8 C9 1.383(4)
C9 C10 1.383(5)
C9 H9 0.9500
C10 C11 1.367(5)
C10 H10 0.9500
C11 C12 1.385(5)
C11 H11 0.9500
C12 H12 0.9500
C15 C14 1.383(4)
C15 C16 1.384(5)
C15 H15 0.9500
C14 C13 1.379(4)
C14 H14 0.9500
C13 H13 0.9500
C16 C17 1.379(4)
C16 H16 0.9500
C17 C18 1.509(4)
C19 C20 1.506(4)
C20 C21 1.375(4)
C22 C21 1.382(4)
C22 C23 1.384(4)
C22 H22 0.9500
C21 H21 0.9500
C23 C24 1.374(4)
C23 H23 0.9500
C24 H24 0.9500

loop_
_geom_hbond_atom_site_label_D
_geom_hbond_atom_site_label_H
_geom_hbond_atom_site_label_A
_geom_hbond_distance_DH
_geom_hbond_distance_HA
_geom_hbond_distance_DA
_geom_hbond_angle_DHA
_geom_hbond_site_symmetry_A
O1 H1O O3 0.84 2.47 3.147(3) 138.1 16_666
O1 H1O O4 0.84 1.93 2.645(3) 141.9 16_666
